data_1507868
loop_
_publ_author_name
'Snyder, Seth E.'
'Huang, Bin-Syuan'
'Chen, Yu-Tzu'
'Lin, Huei-Shian'
'Carey, James R.'

_publ_section_title
;
 A simple chiral recognition system to investigate substituent effects on
 \p-\p interactions.
;
_journal_issue 13
_journal_name_full 'Organic letters'
_journal_page_first 3442
_journal_page_last 3445
_journal_paper_doi 10.1021/ol3014057
_journal_volume 14
_journal_year 2012
_chemical_formula_moiety 'C17 H25 N3 O4'
_chemical_formula_sum 'C17 H25 N3 O4'
_chemical_formula_weight 335.40
_space_group_IT_number 14
_symmetry_cell_setting monoclinic
_symmetry_Int_Tables_number 14
_symmetry_space_group_name_Hall '-P 2yn'
_symmetry_space_group_name_H-M 'P 1 21/n 1'
_atom_sites_solution_hydrogens geom
_atom_sites_solution_primary direct
_atom_sites_solution_secondary difmap
_audit_creation_method SHELXL-97
_cell_angle_alpha 90.00
_cell_angle_beta 97.1570(10)
_cell_angle_gamma 90.00
_cell_formula_units_Z 8
_cell_length_a 12.0999(6)
_cell_length_b 20.0216(10)
_cell_length_c 16.0201(8)
_cell_measurement_reflns_used 6358
_cell_measurement_temperature 297(2)
_cell_measurement_theta_max 24.496
_cell_measurement_theta_min 2.240
_cell_volume 3850.8(3)
_computing_cell_refinement 'Bruker SMART'
_computing_data_collection 'Bruker SMART'
_computing_data_reduction 'Bruker SHELXTL'
_computing_molecular_graphics 'Bruker SHELXTL'
_computing_publication_material 'Bruker SHELXTL'
_computing_structure_refinement 'SHELXL-97 (Sheldrick, 1997)'
_computing_structure_solution 'SHELXS-97 (Sheldrick, 1990)'
_diffrn_ambient_temperature 297(2)
_diffrn_measured_fraction_theta_full 0.998
_diffrn_measured_fraction_theta_max 0.998
_diffrn_measurement_device_type 'CCD area detector'
_diffrn_measurement_method 'phi and omega scans'
_diffrn_radiation_monochromator graphite
_diffrn_radiation_probe x-ray
_diffrn_radiation_type MoK\a
_diffrn_radiation_wavelength 0.71073
_diffrn_reflns_av_R_equivalents 0.0259
_diffrn_reflns_av_sigmaI/netI 0.0265
_diffrn_reflns_limit_h_max 11
_diffrn_reflns_limit_h_min -14
_diffrn_reflns_limit_k_max 22
_diffrn_reflns_limit_k_min -24
_diffrn_reflns_limit_l_max 19
_diffrn_reflns_limit_l_min -18
_diffrn_reflns_number 21485
_diffrn_reflns_theta_full 26.03
_diffrn_reflns_theta_max 26.03
_diffrn_reflns_theta_min 1.64
_diffrn_source 'fine-focus sealed tube'
_exptl_absorpt_coefficient_mu 0.083
_exptl_absorpt_correction_T_max 1.000000
_exptl_absorpt_correction_T_min 0.875438
_exptl_absorpt_correction_type empirical
_exptl_crystal_colour colorless
_exptl_crystal_density_diffrn 1.157
_exptl_crystal_density_method 'not measured'
_exptl_crystal_description parallelepiped
_exptl_crystal_F_000 1440
_exptl_crystal_size_max 0.62
_exptl_crystal_size_mid 0.54
_exptl_crystal_size_min 0.51
_refine_diff_density_max 0.187
_refine_diff_density_min -0.170
_refine_diff_density_rms 0.030
_refine_ls_extinction_method none
_refine_ls_goodness_of_fit_ref 1.010
_refine_ls_hydrogen_treatment mixed
_refine_ls_matrix_type full
_refine_ls_number_parameters 441
_refine_ls_number_reflns 7571
_refine_ls_number_restraints 0
_refine_ls_restrained_S_all 1.010
_refine_ls_R_factor_all 0.0780
_refine_ls_R_factor_gt 0.0447
_refine_ls_shift/su_max 0.000
_refine_ls_shift/su_mean 0.000
_refine_ls_structure_factor_coef Fsqd
_refine_ls_weighting_details 'calc w=1/[\s^2^(Fo^2^)+(0.0838P)^2^+0.0645P] where P=(Fo^2^+2Fc^2^)/3'
_refine_ls_weighting_scheme calc
_refine_ls_wR_factor_gt 0.1296
_refine_ls_wR_factor_ref 0.1504
_reflns_number_gt 4522
_reflns_number_total 7571
_reflns_threshold_expression >2sigma(I)
_cod_data_source_file ol3014057_si_001.cif
_cod_data_source_block 1a
_cod_depositor_comments 'Adding full bibliography for 1507868--1507878.cif.'
_cod_original_sg_symbol_H-M 'P 21/n'
_cod_database_code 1507868

loop_
_symmetry_equiv_pos_as_xyz
'x, y, z'
'-x+1/2, y+1/2, -z+1/2'
'-x, -y, -z'
'x-1/2, -y-1/2, z-1/2'

loop_
_atom_site_label
_atom_site_type_symbol
_atom_site_fract_x
_atom_site_fract_y
_atom_site_fract_z
_atom_site_U_iso_or_equiv
_atom_site_adp_type
_atom_site_occupancy
_atom_site_symmetry_multiplicity
_atom_site_calc_flag
_atom_site_refinement_flags
O1 O 0.46677(12) 0.20858(6) 0.09361(7) 0.0783(4) Uani 1 1 d .
O2 O 0.65518(19) 0.49665(8) 0.12618(13) 0.1386(8) Uani 1 1 d .
O3 O 0.5981(2) 0.42776(9) 0.02906(13) 0.1422(8) Uani 1 1 d .
O4 O 0.19567(11) 0.16710(6) 0.18728(8) 0.0690(3) Uani 1 1 d .
N1 N 0.42307(12) 0.18560(7) 0.22212(10) 0.0579(4) Uani 1 1 d .
H1A H 0.4164(15) 0.1977(9) 0.2690(12) 0.065(6) Uiso 1 1 d .
N2 N 0.61686(17) 0.44304(9) 0.10204(14) 0.0903(5) Uani 1 1 d .
N3 N 0.21830(13) 0.08133(7) 0.10001(9) 0.0699(4) Uani 1 1 d .
C1 C 0.46649(13) 0.22459(8) 0.16730(10) 0.0529(4) Uani 1 1 d .
C2 C 0.51723(13) 0.28966(7) 0.19908(10) 0.0503(4) Uani 1 1 d .
C3 C 0.54352(17) 0.30470(9) 0.28317(11) 0.0738(5) Uani 1 1 d .
H3A H 0.5280 0.2740 0.3237 0.089 Uiso 1 1 calc R
C4 C 0.5925(2) 0.36474(11) 0.30758(13) 0.1011(8) Uani 1 1 d .
H4A H 0.6094 0.3742 0.3646 0.121 Uiso 1 1 calc R
C5 C 0.61676(19) 0.41087(10) 0.24932(14) 0.0885(6) Uani 1 1 d .
H5A H 0.6497 0.4515 0.2658 0.106 Uiso 1 1 calc R
C6 C 0.59080(15) 0.39506(8) 0.16606(12) 0.0638(5) Uani 1 1 d .
C7 C 0.54155(14) 0.33553(7) 0.13968(11) 0.0560(4) Uani 1 1 d .
H7A H 0.5249 0.3263 0.0826 0.067 Uiso 1 1 calc R
C8 C 0.37865(15) 0.12030(7) 0.19704(10) 0.0573(4) Uani 1 1 d .
H8A H 0.4216 0.1018 0.1545 0.069 Uiso 1 1 calc R
C9 C 0.25718(16) 0.12536(8) 0.15976(10) 0.0584(4) Uani 1 1 d .
C10 C 0.09901(19) 0.08148(10) 0.06962(14) 0.0890(7) Uani 1 1 d .
H10A H 0.0883 0.0690 0.0106 0.107 Uiso 1 1 calc R
H10B H 0.0697 0.1262 0.0744 0.107 Uiso 1 1 calc R
C11 C 0.0357(2) 0.03386(13) 0.11860(18) 0.1111(8) Uani 1 1 d .
H11A H -0.0419 0.0351 0.0969 0.167 Uiso 1 1 calc R
H11B H 0.0448 0.0466 0.1768 0.167 Uiso 1 1 calc R
H11C H 0.0638 -0.0106 0.1133 0.167 Uiso 1 1 calc R
C12 C 0.28635(19) 0.03142(9) 0.06350(13) 0.0826(6) Uani 1 1 d .
H12A H 0.2409 -0.0075 0.0474 0.099 Uiso 1 1 calc R
H12B H 0.3464 0.0176 0.1058 0.099 Uiso 1 1 calc R
C13 C 0.3353(3) 0.05735(14) -0.01286(16) 0.1198(9) Uani 1 1 d .
H13A H 0.3788 0.0228 -0.0346 0.180 Uiso 1 1 calc R
H13B H 0.3820 0.0952 0.0030 0.180 Uiso 1 1 calc R
H13C H 0.2762 0.0704 -0.0553 0.180 Uiso 1 1 calc R
C14 C 0.38903(15) 0.07332(8) 0.27287(11) 0.0660(5) Uani 1 1 d .
H14A H 0.3522 0.0937 0.3169 0.079 Uiso 1 1 calc R
H14B H 0.3501 0.0321 0.2565 0.079 Uiso 1 1 calc R
C15 C 0.5083(2) 0.05655(12) 0.30856(14) 0.0932(7) Uani 1 1 d .
H15A H 0.5504 0.0983 0.3174 0.112 Uiso 1 1 calc R
C16 C 0.5650(3) 0.0124(2) 0.2483(2) 0.1800(17) Uani 1 1 d .
H16A H 0.5653 0.0350 0.1955 0.270 Uiso 1 1 calc R
H16B H 0.5250 -0.0289 0.2394 0.270 Uiso 1 1 calc R
H16C H 0.6403 0.0034 0.2722 0.270 Uiso 1 1 calc R
C17 C 0.5087(2) 0.02192(15) 0.39301(17) 0.1256(10) Uani 1 1 d .
H17A H 0.4749 0.0505 0.4307 0.188 Uiso 1 1 calc R
H17B H 0.5840 0.0124 0.4163 0.188 Uiso 1 1 calc R
H17C H 0.4674 -0.0190 0.3854 0.188 Uiso 1 1 calc R
O5 O 0.25223(16) 0.39182(6) 0.33153(9) 0.0997(5) Uani 1 1 d .
O6 O 0.19415(15) 0.31473(10) -0.09974(9) 0.1145(6) Uani 1 1 d .
O7 O 0.17849(16) 0.23609(9) -0.01112(9) 0.1052(5) Uani 1 1 d .
O8 O 0.38278(11) 0.21903(7) 0.39831(8) 0.0766(4) Uani 1 1 d .
N4 N 0.21866(14) 0.28496(8) 0.29628(9) 0.0618(4) Uani 1 1 d .
H4B H 0.2157(15) 0.2553(9) 0.2628(12) 0.066(6) Uiso 1 1 d .
N5 N 0.19985(14) 0.29347(11) -0.02788(10) 0.0792(5) Uani 1 1 d .
N6 N 0.31774(13) 0.25478(8) 0.51646(9) 0.0696(4) Uani 1 1 d .
C18 C 0.24226(15) 0.34780(8) 0.27818(11) 0.0619(4) Uani 1 1 d .
C19 C 0.25445(14) 0.36364(8) 0.18813(10) 0.0561(4) Uani 1 1 d .
C20 C 0.29542(16) 0.42643(9) 0.17077(13) 0.0694(5) Uani 1 1 d .
H20A H 0.3163 0.4561 0.2145 0.083 Uiso 1 1 calc R
C21 C 0.30522(18) 0.44498(10) 0.08881(14) 0.0823(6) Uani 1 1 d .
H21A H 0.3329 0.4870 0.0780 0.099 Uiso 1 1 calc R
C22 C 0.27438(17) 0.40185(11) 0.02326(13) 0.0779(6) Uani 1 1 d .
H22A H 0.2805 0.4142 -0.0320 0.093 Uiso 1 1 calc R
C23 C 0.23445(15) 0.34021(9) 0.04144(11) 0.0637(5) Uani 1 1 d .
C24 C 0.22402(14) 0.31984(8) 0.12249(10) 0.0572(4) Uani 1 1 d .
H24A H 0.1971 0.2775 0.1327 0.069 Uiso 1 1 calc R
C25 C 0.19901(15) 0.26534(8) 0.38040(10) 0.0603(4) Uani 1 1 d .
H25A H 0.1662 0.3030 0.4076 0.072 Uiso 1 1 calc R
C26 C 0.30848(15) 0.24546(9) 0.43278(11) 0.0616(4) Uani 1 1 d .
C27 C 0.41813(18) 0.23229(12) 0.56839(13) 0.0882(6) Uani 1 1 d .
H27A H 0.4367 0.2639 0.6139 0.106 Uiso 1 1 calc R
H27B H 0.4793 0.2316 0.5346 0.106 Uiso 1 1 calc R
C28 C 0.4056(3) 0.16487(15) 0.6045(2) 0.1349(11) Uani 1 1 d .
H28A H 0.4736 0.1524 0.6382 0.202 Uiso 1 1 calc R
H28B H 0.3890 0.1331 0.5597 0.202 Uiso 1 1 calc R
H28C H 0.3460 0.1654 0.6388 0.202 Uiso 1 1 calc R
C29 C 0.23339(18) 0.28692(10) 0.56081(12) 0.0764(5) Uani 1 1 d .
H29A H 0.2342 0.2664 0.6157 0.092 Uiso 1 1 calc R
H29B H 0.1605 0.2792 0.5297 0.092 Uiso 1 1 calc R
C30 C 0.2514(3) 0.36106(13) 0.57183(19) 0.1312(10) Uani 1 1 d .
H30A H 0.1938 0.3796 0.6009 0.197 Uiso 1 1 calc R
H30B H 0.2493 0.3818 0.5176 0.197 Uiso 1 1 calc R
H30C H 0.3226 0.3690 0.6039 0.197 Uiso 1 1 calc R
C31 C 0.11828(16) 0.20648(10) 0.37522(11) 0.0727(5) Uani 1 1 d .
H31A H 0.1525 0.1691 0.3496 0.087 Uiso 1 1 calc R
H31B H 0.1080 0.1934 0.4320 0.087 Uiso 1 1 calc R
C32 C 0.00458(19) 0.21876(14) 0.32636(13) 0.0953(7) Uani 1 1 d .
H32A H 0.0160 0.2314 0.2690 0.114 Uiso 1 1 calc R
C33 C -0.0617(2) 0.15404(18) 0.3210(2) 0.1452(12) Uani 1 1 d .
H33A H -0.1339 0.1617 0.2902 0.218 Uiso 1 1 calc R
H33B H -0.0700 0.1388 0.3767 0.218 Uiso 1 1 calc R
H33C H -0.0230 0.1208 0.2926 0.218 Uiso 1 1 calc R
C34 C -0.0574(2) 0.27545(17) 0.3627(2) 0.1318(10) Uani 1 1 d .
H34A H -0.0129 0.3152 0.3650 0.198 Uiso 1 1 calc R
H34B H -0.0720 0.2639 0.4185 0.198 Uiso 1 1 calc R
H34C H -0.1266 0.2831 0.3278 0.198 Uiso 1 1 calc R

loop_
_atom_site_aniso_label
_atom_site_aniso_U_11
_atom_site_aniso_U_22
_atom_site_aniso_U_33
_atom_site_aniso_U_23
_atom_site_aniso_U_13
_atom_site_aniso_U_12
O1 0.1133(11) 0.0697(8) 0.0562(8) -0.0056(6) 0.0276(7) -0.0258(7)
O2 0.199(2) 0.0728(10) 0.1445(16) 0.0193(10) 0.0258(14) -0.0565(12)
O3 0.242(3) 0.0985(12) 0.0953(13) 0.0202(10) 0.0576(14) -0.0528(14)
O4 0.0804(9) 0.0540(7) 0.0723(8) -0.0049(6) 0.0083(6) 0.0007(6)
N1 0.0774(10) 0.0482(8) 0.0503(8) -0.0007(6) 0.0168(7) -0.0138(7)
N2 0.1138(15) 0.0600(11) 0.1022(15) 0.0156(10) 0.0331(12) -0.0181(10)
N3 0.0878(11) 0.0479(8) 0.0701(9) -0.0071(7) -0.0051(8) -0.0019(8)
C1 0.0580(10) 0.0499(9) 0.0526(10) 0.0021(7) 0.0143(7) -0.0042(8)
C2 0.0495(9) 0.0478(8) 0.0546(9) 0.0036(7) 0.0113(7) -0.0019(7)
C3 0.0914(14) 0.0722(11) 0.0561(10) 0.0085(9) 0.0031(9) -0.0287(11)
C4 0.139(2) 0.0962(15) 0.0652(12) -0.0061(11) 0.0034(13) -0.0566(15)
C5 0.1072(17) 0.0712(12) 0.0882(15) -0.0089(11) 0.0175(12) -0.0384(12)
C6 0.0676(11) 0.0508(10) 0.0764(12) 0.0094(8) 0.0223(9) -0.0049(8)
C7 0.0635(10) 0.0479(9) 0.0597(10) 0.0036(7) 0.0195(8) -0.0018(8)
C8 0.0754(11) 0.0414(8) 0.0565(9) 0.0015(7) 0.0135(8) -0.0068(8)
C9 0.0789(12) 0.0395(8) 0.0563(9) 0.0045(7) 0.0071(8) -0.0035(8)
C10 0.1018(17) 0.0649(12) 0.0913(15) -0.0082(11) -0.0237(13) 0.0023(12)
C11 0.0945(17) 0.1005(17) 0.135(2) -0.0077(16) -0.0001(15) -0.0146(15)
C12 0.1095(17) 0.0548(10) 0.0800(14) -0.0138(10) -0.0022(12) 0.0015(11)
C13 0.160(3) 0.120(2) 0.0824(16) -0.0078(14) 0.0253(16) 0.0202(19)
C14 0.0787(12) 0.0523(9) 0.0664(10) 0.0105(8) 0.0070(9) -0.0106(9)
C15 0.0897(16) 0.0878(14) 0.0959(16) 0.0266(12) -0.0124(13) -0.0100(13)
C16 0.134(3) 0.254(5) 0.156(3) 0.049(3) 0.034(2) 0.103(3)
C17 0.137(2) 0.126(2) 0.1034(19) 0.0448(16) -0.0251(16) -0.0026(18)
O5 0.1651(15) 0.0631(8) 0.0778(9) -0.0179(7) 0.0429(9) -0.0245(9)
O6 0.1255(14) 0.1619(16) 0.0553(9) 0.0179(9) 0.0084(8) -0.0026(12)
O7 0.1439(15) 0.1025(12) 0.0686(9) -0.0073(8) 0.0111(9) -0.0120(11)
O8 0.0743(8) 0.0956(9) 0.0634(8) 0.0019(6) 0.0218(6) 0.0048(7)
N4 0.0889(11) 0.0516(9) 0.0473(8) 0.0016(7) 0.0177(7) -0.0034(8)
N5 0.0755(11) 0.1080(14) 0.0551(10) 0.0087(9) 0.0116(8) 0.0075(10)
N6 0.0718(10) 0.0882(11) 0.0502(9) 0.0017(7) 0.0130(7) -0.0063(9)
C18 0.0768(12) 0.0531(10) 0.0584(10) -0.0014(8) 0.0181(9) -0.0013(9)
C19 0.0594(10) 0.0490(9) 0.0627(10) 0.0100(8) 0.0180(8) 0.0081(8)
C20 0.0775(12) 0.0504(10) 0.0842(13) 0.0088(9) 0.0251(10) 0.0033(9)
C21 0.0924(15) 0.0603(11) 0.1005(16) 0.0294(11) 0.0368(12) 0.0039(11)
C22 0.0826(14) 0.0844(14) 0.0706(13) 0.0291(11) 0.0248(10) 0.0135(11)
C23 0.0612(11) 0.0739(12) 0.0579(10) 0.0134(9) 0.0147(8) 0.0096(9)
C24 0.0596(10) 0.0569(9) 0.0569(10) 0.0107(8) 0.0137(8) 0.0055(8)
C25 0.0718(11) 0.0627(10) 0.0488(9) 0.0033(7) 0.0170(8) -0.0022(9)
C26 0.0697(12) 0.0635(10) 0.0538(10) 0.0034(8) 0.0169(9) -0.0106(9)
C27 0.0777(14) 0.1233(19) 0.0622(12) 0.0039(12) 0.0029(10) -0.0019(13)
C28 0.126(2) 0.124(2) 0.146(3) 0.035(2) -0.0149(19) 0.0117(19)
C29 0.0870(14) 0.0888(14) 0.0565(11) 0.0007(9) 0.0210(9) -0.0044(11)
C30 0.175(3) 0.0951(19) 0.129(2) -0.0256(16) 0.041(2) -0.0136(19)
C31 0.0815(13) 0.0827(13) 0.0561(10) 0.0074(9) 0.0171(9) -0.0172(10)
C32 0.0800(14) 0.143(2) 0.0636(12) -0.0017(13) 0.0128(11) -0.0221(15)
C33 0.105(2) 0.192(3) 0.142(3) -0.045(2) 0.0303(18) -0.064(2)
C34 0.0856(18) 0.169(3) 0.140(3) -0.005(2) 0.0098(16) 0.0162(19)

loop_
_atom_type_symbol
_atom_type_description
_atom_type_scat_dispersion_real
_atom_type_scat_dispersion_imag
_atom_type_scat_source
C C 0.0033 0.0016 'International Tables Vol C Tables 4.2.6.8 and 6.1.1.4'
H H 0.0000 0.0000 'International Tables Vol C Tables 4.2.6.8 and 6.1.1.4'
N N 0.0061 0.0033 'International Tables Vol C Tables 4.2.6.8 and 6.1.1.4'
O O 0.0106 0.0060 'International Tables Vol C Tables 4.2.6.8 and 6.1.1.4'

loop_
_geom_angle_atom_site_label_1
_geom_angle_atom_site_label_2
_geom_angle_atom_site_label_3
_geom_angle
C1 N1 C8 120.58(15)
C1 N1 H1A 122.3(13)
C8 N1 H1A 117.0(13)
O3 N2 O2 123.60(19)
O3 N2 C6 118.81(17)
O2 N2 C6 117.6(2)
C9 N3 C12 124.69(16)
C9 N3 C10 118.61(16)
C12 N3 C10 116.69(15)
O1 C1 N1 122.11(15)
O1 C1 C2 120.28(14)
N1 C1 C2 117.61(14)
C7 C2 C3 119.03(15)
C7 C2 C1 117.18(14)
C3 C2 C1 123.76(14)
C4 C3 C2 120.51(17)
C4 C3 H3A 119.7
C2 C3 H3A 119.7
C3 C4 C5 121.11(19)
C3 C4 H4A 119.4
C5 C4 H4A 119.4
C6 C5 C4 117.71(17)
C6 C5 H5A 121.1
C4 C5 H5A 121.1
C5 C6 C7 122.54(16)
C5 C6 N2 119.10(17)
C7 C6 N2 118.36(17)
C6 C7 C2 119.09(16)
C6 C7 H7A 120.5
C2 C7 H7A 120.5
N1 C8 C9 110.83(13)
N1 C8 C14 110.08(13)
C9 C8 C14 109.45(13)
N1 C8 H8A 108.8
C9 C8 H8A 108.8
C14 C8 H8A 108.8
O4 C9 N3 121.68(17)
O4 C9 C8 120.05(14)
N3 C9 C8 118.19(15)
N3 C10 C11 111.71(18)
N3 C10 H10A 109.3
C11 C10 H10A 109.3
N3 C10 H10B 109.3
C11 C10 H10B 109.3
H10A C10 H10B 107.9
C10 C11 H11A 109.5
C10 C11 H11B 109.5
H11A C11 H11B 109.5
C10 C11 H11C 109.5
H11A C11 H11C 109.5
H11B C11 H11C 109.5
N3 C12 C13 112.64(17)
N3 C12 H12A 109.1
C13 C12 H12A 109.1
N3 C12 H12B 109.1
C13 C12 H12B 109.1
H12A C12 H12B 107.8
C12 C13 H13A 109.5
C12 C13 H13B 109.5
H13A C13 H13B 109.5
C12 C13 H13C 109.5
H13A C13 H13C 109.5
H13B C13 H13C 109.5
C15 C14 C8 114.47(15)
C15 C14 H14A 108.6
C8 C14 H14A 108.6
C15 C14 H14B 108.6
C8 C14 H14B 108.6
H14A C14 H14B 107.6
C14 C15 C17 109.4(2)
C14 C15 C16 111.6(2)
C17 C15 C16 110.2(2)
C14 C15 H15A 108.5
C17 C15 H15A 108.5
C16 C15 H15A 108.5
C15 C16 H16A 109.5
C15 C16 H16B 109.5
H16A C16 H16B 109.5
C15 C16 H16C 109.5
H16A C16 H16C 109.5
H16B C16 H16C 109.5
C15 C17 H17A 109.5
C15 C17 H17B 109.5
H17A C17 H17B 109.5
C15 C17 H17C 109.5
H17A C17 H17C 109.5
H17B C17 H17C 109.5
C18 N4 C25 121.52(15)
C18 N4 H4B 123.4(13)
C25 N4 H4B 115.0(13)
O7 N5 O6 123.3(2)
O7 N5 C23 118.85(15)
O6 N5 C23 117.8(2)
C26 N6 C29 124.66(16)
C26 N6 C27 119.14(16)
C29 N6 C27 116.20(15)
O5 C18 N4 122.30(16)
O5 C18 C19 120.40(15)
N4 C18 C19 117.29(15)
C24 C19 C20 119.22(15)
C24 C19 C18 123.20(14)
C20 C19 C18 117.55(16)
C21 C20 C19 120.45(19)
C21 C20 H20A 119.8
C19 C20 H20A 119.8
C22 C21 C20 120.60(18)
C22 C21 H21A 119.7
C20 C21 H21A 119.7
C23 C22 C21 118.21(17)
C23 C22 H22A 120.9
C21 C22 H22A 120.9
C22 C23 C24 122.81(18)
C22 C23 N5 119.13(17)
C24 C23 N5 118.06(17)
C23 C24 C19 118.70(16)
C23 C24 H24A 120.6
C19 C24 H24A 120.6
N4 C25 C26 110.43(14)
N4 C25 C31 109.65(14)
C26 C25 C31 109.48(14)
N4 C25 H25A 109.1
C26 C25 H25A 109.1
C31 C25 H25A 109.1
O8 C26 N6 122.14(17)
O8 C26 C25 119.76(15)
N6 C26 C25 118.02(16)
N6 C27 C28 112.7(2)
N6 C27 H27A 109.1
C28 C27 H27A 109.1
N6 C27 H27B 109.1
C28 C27 H27B 109.1
H27A C27 H27B 107.8
C27 C28 H28A 109.5
C27 C28 H28B 109.5
H28A C28 H28B 109.5
C27 C28 H28C 109.5
H28A C28 H28C 109.5
H28B C28 H28C 109.5
N6 C29 C30 113.0(2)
N6 C29 H29A 109.0
C30 C29 H29A 109.0
N6 C29 H29B 109.0
C30 C29 H29B 109.0
H29A C29 H29B 107.8
C29 C30 H30A 109.5
C29 C30 H30B 109.5
H30A C30 H30B 109.5
C29 C30 H30C 109.5
H30A C30 H30C 109.5
H30B C30 H30C 109.5
C32 C31 C25 115.87(17)
C32 C31 H31A 108.3
C25 C31 H31A 108.3
C32 C31 H31B 108.3
C25 C31 H31B 108.3
H31A C31 H31B 107.4
C33 C32 C34 112.1(2)
C33 C32 C31 109.2(2)
C34 C32 C31 112.6(2)
C33 C32 H32A 107.6
C34 C32 H32A 107.6
C31 C32 H32A 107.6
C32 C33 H33A 109.5
C32 C33 H33B 109.5
H33A C33 H33B 109.5
C32 C33 H33C 109.5
H33A C33 H33C 109.5
H33B C33 H33C 109.5
C32 C34 H34A 109.5
C32 C34 H34B 109.5
H34A C34 H34B 109.5
C32 C34 H34C 109.5
H34A C34 H34C 109.5
H34B C34 H34C 109.5

loop_
_geom_bond_atom_site_label_1
_geom_bond_atom_site_label_2
_geom_bond_distance
O1 C1 1.2238(19)
O2 N2 1.213(2)
O3 N2 1.202(2)
O4 C9 1.2363(19)
N1 C1 1.331(2)
N1 C8 1.451(2)
N1 H1A 0.803(18)
N2 C6 1.468(2)
N3 C9 1.343(2)
N3 C12 1.462(2)
N3 C10 1.465(3)
C1 C2 1.502(2)
C2 C7 1.380(2)
C2 C3 1.378(2)
C3 C4 1.375(3)
C3 H3A 0.9300
C4 C5 1.371(3)
C4 H4A 0.9300
C5 C6 1.369(3)
C5 H5A 0.9300
C6 C7 1.375(2)
C7 H7A 0.9300
C8 C9 1.519(3)
C8 C14 1.529(2)
C8 H8A 0.9800
C10 C11 1.504(3)
C10 H10A 0.9700
C10 H10B 0.9700
C11 H11A 0.9600
C11 H11B 0.9600
C11 H11C 0.9600
C12 C13 1.516(3)
C12 H12A 0.9700
C12 H12B 0.9700
C13 H13A 0.9600
C13 H13B 0.9600
C13 H13C 0.9600
C14 C15 1.522(3)
C14 H14A 0.9700
C14 H14B 0.9700
C15 C17 1.520(3)
C15 C16 1.533(4)
C15 H15A 0.9800
C16 H16A 0.9600
C16 H16B 0.9600
C16 H16C 0.9600
C17 H17A 0.9600
C17 H17B 0.9600
C17 H17C 0.9600
O5 C18 1.223(2)
O6 N5 1.221(2)
O7 N5 1.215(2)
O8 C26 1.232(2)
N4 C18 1.330(2)
N4 C25 1.451(2)
N4 H4B 0.799(18)
N5 C23 1.473(3)
N6 C26 1.344(2)
N6 C29 1.463(2)
N6 C27 1.455(2)
C18 C19 1.502(2)
C19 C24 1.384(2)
C19 C20 1.392(2)
C20 C21 1.384(3)
C20 H20A 0.9300
C21 C22 1.375(3)
C21 H21A 0.9300
C22 C23 1.370(3)
C22 H22A 0.9300
C23 C24 1.382(2)
C24 H24A 0.9300
C25 C26 1.530(3)
C25 C31 1.526(2)
C25 H25A 0.9800
C27 C28 1.484(3)
C27 H27A 0.9700
C27 H27B 0.9700
C28 H28A 0.9600
C28 H28B 0.9600
C28 H28C 0.9600
C29 C30 1.508(3)
C29 H29A 0.9700
C29 H29B 0.9700
C30 H30A 0.9600
C30 H30B 0.9600
C30 H30C 0.9600
C31 C32 1.516(3)
C31 H31A 0.9700
C31 H31B 0.9700
C32 C33 1.521(4)
C32 C34 1.516(4)
C32 H32A 0.9800
C33 H33A 0.9600
C33 H33B 0.9600
C33 H33C 0.9600
C34 H34A 0.9600
C34 H34B 0.9600
C34 H34C 0.9600
